data_4333532
loop_
_publ_author_name
'Mark Franks'
'Anastasia Gadzhieva'
'Laura Ghandhi'
'David Murrell'
'Alexander J. Blake'
'E. Stephen Davies'
'William Lewis'
'Fabrizio Moro'
'Jonathan McMaster'
'Martin Schr\"oder'

_publ_contact_author_address
;
  School of Chemistry
  The University of Nottingham
  University Park
  Nottingham  NG7 2RD
  England UK
;
_publ_contact_author_email j.mcmaster@nottingham.ac.uk
_publ_contact_author_fax '0115 951 3563'
_publ_contact_author_name 'Dr Jonathan McMaster'
_publ_contact_author_phone '0115 951 3498'
_publ_section_title
;
 Five Coordinate M(II)-Diphenolate [M = Zn(II), Ni(II), and Cu(II)] Schiff
 Base Complexes Exhibiting Metal- and Ligand-Based Redox Chemistry
;
_journal_name_full 'Inorganic Chemistry'
_journal_page_first 660
_journal_page_last 670
_journal_paper_doi 10.1021/ic301731w
_journal_volume 52
_journal_year 2013
_chemical_formula_moiety 'C37 H57 N3 O2 Zn '
_chemical_formula_sum 'C37 H57 N3 O2 Zn'
_chemical_formula_weight 641.23
_chemical_name_systematic
; 
 ? 
;
_space_group_IT_number 14
_symmetry_cell_setting monoclinic
_symmetry_space_group_name_Hall '-P 2ybc'
_symmetry_space_group_name_H-M 'P 1 21/c 1'
_atom_sites_solution_hydrogens geom
_atom_sites_solution_primary direct
_atom_sites_solution_secondary difmap
_audit_creation_method 'enCIFer editing of SHELXL97 output'
_audit_update_record
;
Collected by:WL (23/3/2009)
Processed by: WL (24/3/2009)
Structure Solution by: MF (26/3/2009)
Structure Refinement by: MF (26/3/2009)
CIF checked by: AJB (12/5/2009)
;
_cell_angle_alpha 90.00
_cell_angle_beta 102.479(2)
_cell_angle_gamma 90.00
_cell_formula_units_Z 4
_cell_length_a 15.2280(8)
_cell_length_b 20.0027(10)
_cell_length_c 12.2134(6)
_cell_measurement_reflns_used 12760
_cell_measurement_temperature 150(2)
_cell_measurement_theta_max 27.5
_cell_measurement_theta_min 2.45
_cell_volume 3632.3(3)
_computing_cell_refinement 'Bruker SAINT version 6.36A (Bruker, 2002)'
_computing_data_collection 'Bruker SMART version 5.625 (Bruker, 2001)'
_computing_data_reduction 'Bruker SAINT; SHELXTL (Sheldrick, 2008)'
_computing_molecular_graphics ' ?'
_computing_publication_material 'enCIFer(Allen et al.,2004);PLATON(Spek,2003)'
_computing_structure_refinement 'SHELXL97 (Sheldrick, 2008)'
_computing_structure_solution 'SHELXS97 (Sheldrick, 2008)'
_diffrn_ambient_temperature 150(2)
_diffrn_detector_area_resol_mean 8.366
_diffrn_measured_fraction_theta_full 0.995
_diffrn_measured_fraction_theta_max 0.995
_diffrn_measurement_device_type 'Bruker SMART APEX CCD area detector'
_diffrn_measurement_method omega
_diffrn_radiation_monochromator graphite
_diffrn_radiation_source 'sealed tube'
_diffrn_radiation_type MoK\a
_diffrn_radiation_wavelength 0.71073
_diffrn_reflns_av_R_equivalents 0.017
_diffrn_reflns_av_sigmaI/netI 0.020
_diffrn_reflns_limit_h_max 19
_diffrn_reflns_limit_h_min -17
_diffrn_reflns_limit_k_max 17
_diffrn_reflns_limit_k_min -25
_diffrn_reflns_limit_l_max 15
_diffrn_reflns_limit_l_min -15
_diffrn_reflns_number 22784
_diffrn_reflns_theta_full 27.47
_diffrn_reflns_theta_max 27.47
_diffrn_reflns_theta_min 2.20
_diffrn_standards_decay_% 0
_diffrn_standards_number 0
_exptl_absorpt_coefficient_mu 0.710
_exptl_absorpt_correction_T_max 0.746
_exptl_absorpt_correction_T_min 0.654
_exptl_absorpt_correction_type multi-scan
_exptl_absorpt_process_details '(SADABS 2007/2; Sheldrick, 1996-2008)'
_exptl_crystal_colour COLOURLESS
_exptl_crystal_density_diffrn 1.173
_exptl_crystal_description TABLET
_exptl_crystal_F_000 1384
_exptl_crystal_size_max 0.72
_exptl_crystal_size_mid 0.59
_exptl_crystal_size_min 0.19
_refine_diff_density_max 0.76
_refine_diff_density_min -0.19
_refine_diff_density_rms 0.06
_refine_ls_extinction_method none
_refine_ls_goodness_of_fit_ref 1.04
_refine_ls_hydrogen_treatment constr
_refine_ls_matrix_type full
_refine_ls_number_parameters 430
_refine_ls_number_reflns 8275
_refine_ls_number_restraints 0
_refine_ls_restrained_S_all 1.04
_refine_ls_R_factor_all 0.0359
_refine_ls_R_factor_gt 0.0315
_refine_ls_shift/su_max 0.001
_refine_ls_shift/su_mean 0.000
_refine_ls_structure_factor_coef Fsqd
_refine_ls_weighting_details 'calc w=1/[\s^2^(Fo^2^)+(0.052P)^2^+0.909P] where P=(Fo^2^+2Fc^2^)/3'
_refine_ls_weighting_scheme calc
_refine_ls_wR_factor_gt 0.0830
_refine_ls_wR_factor_ref 0.0861
_reflns_number_gt 7414
_reflns_number_total 8275
_reflns_threshold_expression I>2sigma(I)
_cod_data_source_file ic301731w_si_002_2.cif
_cod_data_source_block znonon
_cod_original_cell_volume 3632.3(6)
_cod_original_sg_symbol_H-M 'P 21/c'
_cod_database_code 4333532

loop_
_symmetry_equiv_pos_as_xyz
'x, y, z'
'-x, y+1/2, -z+1/2'
'-x, -y, -z'
'x, -y-1/2, z-1/2'

loop_
_atom_site_label
_atom_site_type_symbol
_atom_site_fract_x
_atom_site_fract_y
_atom_site_fract_z
_atom_site_U_iso_or_equiv
_atom_site_adp_type
_atom_site_occupancy
_atom_site_symmetry_multiplicity
_atom_site_calc_flag
_atom_site_refinement_flags
_atom_site_disorder_assembly
_atom_site_disorder_group
Zn1 Zn 0.831003(9) 0.149775(7) 0.354744(12) 0.02063(6) Uani 1 1 d . A .
O1 O 0.71055(6) 0.15189(4) 0.25295(8) 0.0252(2) Uani 1 1 d . . .
N1 N 0.81112(7) 0.24646(6) 0.40046(9) 0.0218(2) Uani 1 1 d . . .
C1 C 0.74521(8) 0.28407(6) 0.35550(10) 0.0219(2) Uani 1 1 d . . .
H1A H 0.7450 0.3269 0.3849 0.026 Uiso 1 1 calc R . .
O2 O 0.95803(6) 0.16747(5) 0.34634(8) 0.0268(2) Uani 1 1 d . . .
N2 N 0.85105(7) 0.05153(6) 0.31279(10) 0.0256(2) Uani 1 1 d . . .
C2 C 0.91472(9) 0.03078(7) 0.26822(11) 0.0250(3) Uani 1 1 d . . .
H2A H 0.9116 -0.0135 0.2445 0.030 Uiso 1 1 calc R . .
N3 N 0.82348(9) 0.11673(7) 0.52240(10) 0.0350(3) Uani 1 1 d . . .
C3 C 0.87199(9) 0.26983(7) 0.50294(11) 0.0271(3) Uani 1 1 d . A .
H3A H 0.8662 0.3179 0.5099 0.033 Uiso 1 1 calc R . .
H3B H 0.9337 0.2599 0.4996 0.033 Uiso 1 1 calc R . .
C4 C 0.78669(10) 0.00329(7) 0.33992(13) 0.0327(3) Uani 1 1 d . A .
H4A H 0.7930 -0.0391 0.3038 0.039 Uiso 1 1 calc R . .
H4B H 0.7259 0.0194 0.3120 0.039 Uiso 1 1 calc R . .
C5 C 0.67094(8) 0.26741(6) 0.26410(10) 0.0209(2) Uani 1 1 d . . .
C6 C 0.61072(9) 0.31986(7) 0.22443(11) 0.0238(3) Uani 1 1 d . . .
H6A H 0.6219 0.3620 0.2566 0.029 Uiso 1 1 calc R . .
C7 C 0.53615(9) 0.31086(7) 0.14000(11) 0.0264(3) Uani 1 1 d . . .
C8 C 0.52122(9) 0.24548(7) 0.09682(11) 0.0260(3) Uani 1 1 d . . .
H8A H 0.4707 0.2383 0.0398 0.031 Uiso 1 1 calc R . .
C9 C 0.57589(8) 0.19146(6) 0.13278(10) 0.0220(2) Uani 1 1 d . . .
C10 C 0.65595(8) 0.20176(6) 0.21899(10) 0.0206(2) Uani 1 1 d . . .
C11 C 0.99108(8) 0.06909(7) 0.25095(11) 0.0233(2) Uani 1 1 d . . .
C12 C 1.01209(8) 0.13398(7) 0.29741(11) 0.0226(2) Uani 1 1 d . . .
C13 C 1.09843(9) 0.16147(7) 0.29077(11) 0.0238(3) Uani 1 1 d . . .
C14 C 1.15119(9) 0.12662(7) 0.23133(11) 0.0258(3) Uani 1 1 d . . .
H14A H 1.2056 0.1458 0.2252 0.031 Uiso 1 1 calc R . .
C15 C 1.12858(9) 0.06411(7) 0.17936(11) 0.0249(3) Uani 1 1 d . . .
C16 C 1.04924(9) 0.03613(7) 0.19270(11) 0.0243(3) Uani 1 1 d . . .
H16A H 1.0332 -0.0059 0.1624 0.029 Uiso 1 1 calc R . .
C17 C 0.46732(11) 0.36580(8) 0.09585(14) 0.0373(4) Uani 1 1 d . . .
C18 C 0.45548(14) 0.37205(9) -0.03138(15) 0.0521(5) Uani 1 1 d . . .
H18A H 0.5120 0.3836 -0.0491 0.078 Uiso 1 1 calc R . .
H18B H 0.4121 0.4063 -0.0588 0.078 Uiso 1 1 calc R . .
H18C H 0.4349 0.3302 -0.0661 0.078 Uiso 1 1 calc R . .
C19 C 0.37730(12) 0.34686(10) 0.1254(2) 0.0540(5) Uani 1 1 d . . .
H19A H 0.3332 0.3804 0.0970 0.081 Uiso 1 1 calc R . .
H19B H 0.3851 0.3439 0.2053 0.081 Uiso 1 1 calc R . .
H19C H 0.3575 0.3045 0.0922 0.081 Uiso 1 1 calc R . .
C20 C 0.49680(13) 0.43366(8) 0.14822(18) 0.0549(5) Uani 1 1 d . . .
H20A H 0.5529 0.4463 0.1303 0.082 Uiso 1 1 calc R . .
H20B H 0.5042 0.4309 0.2282 0.082 Uiso 1 1 calc R . .
H20C H 0.4519 0.4666 0.1192 0.082 Uiso 1 1 calc R . .
C21 C 0.55087(9) 0.12122(7) 0.08611(11) 0.0247(3) Uani 1 1 d . . .
C22 C 0.62631(10) 0.09116(8) 0.03632(12) 0.0329(3) Uani 1 1 d . . .
H22A H 0.6355 0.1185 -0.0249 0.049 Uiso 1 1 calc R . .
H22B H 0.6098 0.0468 0.0096 0.049 Uiso 1 1 calc R . .
H22C H 0.6808 0.0894 0.0930 0.049 Uiso 1 1 calc R . .
C23 C 0.53326(10) 0.07655(8) 0.18098(13) 0.0330(3) Uani 1 1 d . . .
H23A H 0.5858 0.0757 0.2409 0.050 Uiso 1 1 calc R . .
H23B H 0.5197 0.0320 0.1532 0.050 Uiso 1 1 calc R . .
H23C H 0.4833 0.0939 0.2083 0.050 Uiso 1 1 calc R . .
C24 C 0.46535(11) 0.12128(8) -0.00692(14) 0.0395(4) Uani 1 1 d . . .
H24A H 0.4746 0.1487 -0.0680 0.059 Uiso 1 1 calc R . .
H24B H 0.4162 0.1388 0.0219 0.059 Uiso 1 1 calc R . .
H24C H 0.4517 0.0764 -0.0330 0.059 Uiso 1 1 calc R . .
C25 C 1.19224(9) 0.03053(7) 0.11522(11) 0.0273(3) Uani 1 1 d . . .
C26 C 1.20172(13) 0.07449(9) 0.01545(14) 0.0431(4) Uani 1 1 d . . .
H26A H 1.2264 0.1171 0.0424 0.065 Uiso 1 1 calc R . .
H26B H 1.1437 0.0809 -0.0330 0.065 Uiso 1 1 calc R . .
H26C H 1.2410 0.0530 -0.0255 0.065 Uiso 1 1 calc R . .
C27 C 1.28527(10) 0.02106(9) 0.19228(14) 0.0395(4) Uani 1 1 d . . .
H27A H 1.2800 -0.0067 0.2547 0.059 Uiso 1 1 calc R . .
H27B H 1.3093 0.0638 0.2193 0.059 Uiso 1 1 calc R . .
H27C H 1.3248 0.0001 0.1511 0.059 Uiso 1 1 calc R . .
C28 C 1.15779(11) -0.03790(8) 0.06936(14) 0.0362(3) Uani 1 1 d . . .
H28A H 1.1542 -0.0672 0.1305 0.054 Uiso 1 1 calc R . .
H28B H 1.1983 -0.0565 0.0272 0.054 Uiso 1 1 calc R . .
H28C H 1.0992 -0.0331 0.0215 0.054 Uiso 1 1 calc R . .
C29 C 1.13091(9) 0.22722(7) 0.35113(12) 0.0269(3) Uani 1 1 d . . .
C30 C 1.22540(10) 0.24691(8) 0.33666(14) 0.0378(3) Uani 1 1 d . . .
H30A H 1.2239 0.2549 0.2588 0.057 Uiso 1 1 calc R . .
H30B H 1.2668 0.2113 0.3634 0.057 Uiso 1 1 calc R . .
H30C H 1.2445 0.2868 0.3788 0.057 Uiso 1 1 calc R . .
C31 C 1.13540(10) 0.21909(8) 0.47754(12) 0.0331(3) Uani 1 1 d . . .
H31A H 1.0775 0.2058 0.4891 0.050 Uiso 1 1 calc R . .
H31B H 1.1524 0.2609 0.5149 0.050 Uiso 1 1 calc R . .
H31C H 1.1791 0.1856 0.5075 0.050 Uiso 1 1 calc R . .
C32 C 1.06747(10) 0.28504(7) 0.30421(13) 0.0336(3) Uani 1 1 d . . .
H32A H 1.0091 0.2769 0.3195 0.050 Uiso 1 1 calc R . .
H32B H 1.0625 0.2882 0.2247 0.050 Uiso 1 1 calc R . .
H32C H 1.0911 0.3261 0.3392 0.050 Uiso 1 1 calc R . .
C33 C 0.84869(10) 0.23515(8) 0.60421(11) 0.0334(3) Uani 1 1 d . . .
H33A H 0.7850 0.2406 0.6014 0.040 Uiso 0.630(3) 1 calc PR A 1
H33B H 0.8814 0.2565 0.6722 0.040 Uiso 0.630(3) 1 calc PR A 1
H33C H 0.9041 0.2267 0.6573 0.040 Uiso 0.370(3) 1 d PR A 2
H33D H 0.8141 0.2667 0.6384 0.040 Uiso 0.370(3) 1 d PR A 2
C34 C 0.80331(12) -0.00671(8) 0.46674(14) 0.0402(4) Uani 1 1 d . . .
H34A H 0.7454 -0.0123 0.4865 0.048 Uiso 0.630(3) 1 calc PR A 1
H34B H 0.8360 -0.0483 0.4847 0.048 Uiso 0.630(3) 1 calc PR A 1
H34C H 0.7664 -0.0502 0.4826 0.048 Uiso 0.370(3) 1 d PR A 2
H34D H 0.8653 -0.0239 0.4955 0.048 Uiso 0.370(3) 1 d PR A 2
C35 C 0.87188(18) 0.15903(12) 0.60893(19) 0.0347(6) Uani 0.630(3) 1 d P A 1
H35A H 0.9354 0.1547 0.6093 0.042 Uiso 0.630(3) 1 calc PR A 1
H35B H 0.8631 0.1419 0.6801 0.042 Uiso 0.630(3) 1 calc PR A 1
C36 C 0.85398(17) 0.04734(12) 0.5411(2) 0.0354(6) Uani 0.630(3) 1 d P A 1
H36A H 0.8532 0.0360 0.6181 0.043 Uiso 0.630(3) 1 calc PR A 1
H36B H 0.9162 0.0456 0.5342 0.043 Uiso 0.630(3) 1 calc PR A 1
C37 C 0.72111(16) 0.11791(14) 0.5279(2) 0.0381(6) Uani 0.630(3) 1 d P A 1
H37A H 0.7146 0.1024 0.6001 0.057 Uiso 0.630(3) 1 calc PR A 1
H37B H 0.6877 0.0893 0.4706 0.057 Uiso 0.630(3) 1 calc PR A 1
H37C H 0.6986 0.1628 0.5164 0.057 Uiso 0.630(3) 1 calc PR A 1
C35' C 0.7962(3) 0.1709(2) 0.5852(3) 0.0362(10) Uani 0.370(3) 1 d P A 2
H35C H 0.7938 0.1533 0.6585 0.043 Uiso 0.370(3) 1 calc PR A 2
H35D H 0.7351 0.1825 0.5486 0.043 Uiso 0.370(3) 1 calc PR A 2
C36' C 0.7776(3) 0.0581(2) 0.5249(4) 0.0440(12) Uani 0.370(3) 1 d P A 2
H36C H 0.7148 0.0673 0.4926 0.053 Uiso 0.370(3) 1 calc PR A 2
H36D H 0.7815 0.0472 0.6032 0.053 Uiso 0.370(3) 1 calc PR A 2
C37' C 0.9293(3) 0.1035(2) 0.5850(3) 0.0359(10) Uani 0.370(3) 1 d P A 2
H37D H 0.9323 0.0893 0.6608 0.054 Uiso 0.370(3) 1 calc PR A 2
H37E H 0.9630 0.1441 0.5852 0.054 Uiso 0.370(3) 1 calc PR A 2
H37F H 0.9542 0.0694 0.5454 0.054 Uiso 0.370(3) 1 calc PR A 2

loop_
_atom_site_aniso_label
_atom_site_aniso_U_11
_atom_site_aniso_U_22
_atom_site_aniso_U_33
_atom_site_aniso_U_23
_atom_site_aniso_U_13
_atom_site_aniso_U_12
Zn1 0.01915(8) 0.01807(9) 0.02397(9) -0.00102(5) 0.00308(6) 0.00128(5)
O1 0.0223(4) 0.0181(5) 0.0322(5) -0.0029(4) -0.0007(4) 0.0018(3)
N1 0.0205(5) 0.0215(5) 0.0222(5) -0.0035(4) 0.0018(4) 0.0001(4)
C1 0.0226(6) 0.0179(6) 0.0249(6) -0.0045(5) 0.0045(5) -0.0009(5)
O2 0.0212(4) 0.0233(5) 0.0363(5) -0.0088(4) 0.0068(4) -0.0006(4)
N2 0.0228(5) 0.0196(5) 0.0337(6) -0.0014(5) 0.0046(4) -0.0004(4)
C2 0.0252(6) 0.0174(6) 0.0302(6) -0.0030(5) 0.0007(5) 0.0014(5)
N3 0.0478(7) 0.0288(7) 0.0290(6) 0.0032(5) 0.0100(5) 0.0029(6)
C3 0.0222(6) 0.0269(7) 0.0286(6) -0.0059(5) -0.0024(5) 0.0014(5)
C4 0.0289(7) 0.0232(7) 0.0466(8) -0.0023(6) 0.0091(6) -0.0058(5)
C5 0.0197(5) 0.0199(6) 0.0224(5) -0.0017(5) 0.0031(4) 0.0000(5)
C6 0.0255(6) 0.0179(6) 0.0262(6) -0.0037(5) 0.0018(5) -0.0003(5)
C7 0.0257(6) 0.0219(7) 0.0285(6) -0.0008(5) -0.0010(5) 0.0036(5)
C8 0.0236(6) 0.0250(7) 0.0259(6) -0.0035(5) -0.0024(5) -0.0017(5)
C9 0.0226(6) 0.0209(6) 0.0223(5) -0.0030(5) 0.0041(5) -0.0025(5)
C10 0.0205(5) 0.0188(6) 0.0228(5) -0.0013(5) 0.0052(4) -0.0005(5)
C11 0.0205(6) 0.0216(6) 0.0262(6) -0.0013(5) 0.0018(5) 0.0024(5)
C12 0.0194(6) 0.0220(6) 0.0248(6) -0.0015(5) 0.0011(5) 0.0028(5)
C13 0.0212(6) 0.0224(6) 0.0262(6) -0.0017(5) 0.0013(5) 0.0004(5)
C14 0.0213(6) 0.0263(7) 0.0292(6) 0.0011(5) 0.0043(5) 0.0020(5)
C15 0.0249(6) 0.0241(7) 0.0246(6) 0.0013(5) 0.0033(5) 0.0061(5)
C16 0.0254(6) 0.0202(6) 0.0258(6) -0.0021(5) 0.0021(5) 0.0042(5)
C17 0.0346(8) 0.0247(7) 0.0429(8) -0.0032(6) -0.0133(6) 0.0069(6)
C18 0.0629(12) 0.0349(9) 0.0452(9) 0.0070(8) -0.0174(8) 0.0050(8)
C19 0.0325(8) 0.0488(11) 0.0735(13) -0.0066(9) -0.0044(8) 0.0172(7)
C20 0.0549(11) 0.0248(8) 0.0682(12) -0.0094(8) -0.0239(9) 0.0148(8)
C21 0.0247(6) 0.0210(6) 0.0273(6) -0.0047(5) 0.0031(5) -0.0036(5)
C22 0.0390(8) 0.0272(7) 0.0349(7) -0.0107(6) 0.0134(6) -0.0039(6)
C23 0.0345(7) 0.0283(7) 0.0375(7) -0.0020(6) 0.0102(6) -0.0100(6)
C24 0.0391(8) 0.0276(8) 0.0431(8) -0.0111(7) -0.0102(7) -0.0041(6)
C25 0.0300(6) 0.0260(7) 0.0268(6) 0.0028(5) 0.0082(5) 0.0071(5)
C26 0.0628(11) 0.0349(9) 0.0378(8) 0.0077(7) 0.0242(8) 0.0132(8)
C27 0.0283(7) 0.0487(10) 0.0422(8) -0.0015(7) 0.0090(6) 0.0122(7)
C28 0.0398(8) 0.0296(8) 0.0426(8) -0.0048(6) 0.0159(7) 0.0084(6)
C29 0.0212(6) 0.0254(7) 0.0322(7) -0.0045(5) 0.0013(5) -0.0026(5)
C30 0.0280(7) 0.0370(8) 0.0479(9) -0.0104(7) 0.0074(6) -0.0092(6)
C31 0.0298(7) 0.0348(8) 0.0317(7) -0.0074(6) -0.0002(5) -0.0029(6)
C32 0.0330(7) 0.0230(7) 0.0411(8) -0.0045(6) -0.0003(6) -0.0015(6)
C33 0.0351(7) 0.0394(8) 0.0234(6) -0.0066(6) 0.0017(5) 0.0032(6)
C34 0.0450(9) 0.0265(8) 0.0503(9) 0.0072(7) 0.0128(7) -0.0058(7)
C35 0.0411(14) 0.0342(13) 0.0251(10) 0.0012(9) -0.0011(9) 0.0001(10)
C36 0.0395(13) 0.0304(13) 0.0348(12) 0.0086(10) 0.0043(10) 0.0013(10)
C37 0.0335(12) 0.0431(15) 0.0410(13) 0.0000(11) 0.0154(10) -0.0040(10)
C35' 0.036(2) 0.045(3) 0.0296(19) 0.0017(18) 0.0128(16) 0.0065(18)
C36' 0.049(3) 0.041(3) 0.047(2) 0.005(2) 0.021(2) -0.011(2)
C37' 0.036(2) 0.039(2) 0.0299(19) 0.0089(17) 0.0001(16) 0.0094(18)

loop_
_atom_type_symbol
_atom_type_description
_atom_type_scat_dispersion_real
_atom_type_scat_dispersion_imag
_atom_type_scat_source
C C 0.0033 0.0016 'International Tables Vol C Tables 4.2.6.8 and 6.1.1.4'
H H 0.0000 0.0000 'International Tables Vol C Tables 4.2.6.8 and 6.1.1.4'
N N 0.0061 0.0033 'International Tables Vol C Tables 4.2.6.8 and 6.1.1.4'
O O 0.0106 0.0060 'International Tables Vol C Tables 4.2.6.8 and 6.1.1.4'
Zn Zn 0.2839 1.4301 'International Tables Vol C Tables 4.2.6.8 and 6.1.1.4'

loop_
_geom_angle_atom_site_label_1
_geom_angle_atom_site_label_2
_geom_angle_atom_site_label_3
_geom_angle
O1 Zn1 O2 137.89(4)
O1 Zn1 N1 88.83(4)
O2 Zn1 N1 92.79(4)
O1 Zn1 N2 91.78(4)
O2 Zn1 N2 87.66(4)
N1 Zn1 N2 178.54(4)
O1 Zn1 N3 111.51(5)
O2 Zn1 N3 110.58(5)
N1 Zn1 N3 89.39(5)
N2 Zn1 N3 89.15(5)
C10 O1 Zn1 130.88(8)
C1 N1 C3 118.18(11)
C1 N1 Zn1 125.82(9)
C3 N1 Zn1 115.46(8)
N1 C1 C5 127.30(12)
N1 C1 H1A 116.3
C5 C1 H1A 116.3
C12 O2 Zn1 130.53(9)
C2 N2 C4 119.26(12)
C2 N2 Zn1 125.39(9)
C4 N2 Zn1 115.34(9)
N2 C2 C11 126.69(12)
N2 C2 H2A 116.7
C11 C2 H2A 116.7
C36' N3 C35' 115.2(3)
C35 N3 C36 110.49(16)
C35 N3 C37 108.47(17)
C36 N3 C37 106.90(17)
C36' N3 C37' 107.7(3)
C35' N3 C37' 103.8(2)
C36' N3 Zn1 114.3(2)
C35 N3 Zn1 113.10(12)
C35' N3 Zn1 110.64(19)
C36 N3 Zn1 110.78(12)
C37 N3 Zn1 106.81(12)
C37' N3 Zn1 103.88(16)
N1 C3 C33 109.44(11)
N1 C3 H3A 109.8
C33 C3 H3A 109.8
N1 C3 H3B 109.8
C33 C3 H3B 109.8
H3A C3 H3B 108.2
N2 C4 C34 110.10(12)
N2 C4 H4A 109.6
C34 C4 H4A 109.6
N2 C4 H4B 109.6
C34 C4 H4B 109.6
H4A C4 H4B 108.2
C6 C5 C10 121.07(11)
C6 C5 C1 115.87(11)
C10 C5 C1 123.01(11)
C7 C6 C5 122.19(12)
C7 C6 H6A 118.9
C5 C6 H6A 118.9
C6 C7 C8 116.33(12)
C6 C7 C17 124.22(12)
C8 C7 C17 119.36(12)
C9 C8 C7 124.82(12)
C9 C8 H8A 117.6
C7 C8 H8A 117.6
C8 C9 C10 118.55(11)
C8 C9 C21 121.07(11)
C10 C9 C21 120.33(11)
O1 C10 C5 122.91(11)
O1 C10 C9 120.11(11)
C5 C10 C9 116.98(11)
C16 C11 C12 120.94(12)
C16 C11 C2 115.94(12)
C12 C11 C2 122.91(12)
O2 C12 C11 122.77(12)
O2 C12 C13 120.24(12)
C11 C12 C13 116.97(11)
C14 C13 C12 118.51(12)
C14 C13 C29 121.36(12)
C12 C13 C29 120.12(11)
C13 C14 C15 124.76(12)
C13 C14 H14A 117.6
C15 C14 H14A 117.6
C16 C15 C14 116.32(12)
C16 C15 C25 123.64(12)
C14 C15 C25 120.02(12)
C15 C16 C11 122.20(12)
C15 C16 H16A 118.9
C11 C16 H16A 118.9
C20 C17 C18 108.20(15)
C20 C17 C7 111.91(12)
C18 C17 C7 109.71(14)
C20 C17 C19 108.50(16)
C18 C17 C19 110.03(15)
C7 C17 C19 108.48(14)
C17 C18 H18A 109.5
C17 C18 H18B 109.5
H18A C18 H18B 109.5
C17 C18 H18C 109.5
H18A C18 H18C 109.5
H18B C18 H18C 109.5
C17 C19 H19A 109.5
C17 C19 H19B 109.5
H19A C19 H19B 109.5
C17 C19 H19C 109.5
H19A C19 H19C 109.5
H19B C19 H19C 109.5
C17 C20 H20A 109.5
C17 C20 H20B 109.5
H20A C20 H20B 109.5
C17 C20 H20C 109.5
H20A C20 H20C 109.5
H20B C20 H20C 109.5
C23 C21 C24 107.56(12)
C23 C21 C9 108.87(11)
C24 C21 C9 112.22(11)
C23 C21 C22 109.86(12)
C24 C21 C22 107.20(12)
C9 C21 C22 111.06(11)
C21 C22 H22A 109.5
C21 C22 H22B 109.5
H22A C22 H22B 109.5
C21 C22 H22C 109.5
H22A C22 H22C 109.5
H22B C22 H22C 109.5
C21 C23 H23A 109.5
C21 C23 H23B 109.5
H23A C23 H23B 109.5
C21 C23 H23C 109.5
H23A C23 H23C 109.5
H23B C23 H23C 109.5
C21 C24 H24A 109.5
C21 C24 H24B 109.5
H24A C24 H24B 109.5
C21 C24 H24C 109.5
H24A C24 H24C 109.5
H24B C24 H24C 109.5
C15 C25 C28 112.11(12)
C15 C25 C27 110.12(11)
C28 C25 C27 108.23(12)
C15 C25 C26 109.53(11)
C28 C25 C26 107.81(12)
C27 C25 C26 108.97(13)
C25 C26 H26A 109.5
C25 C26 H26B 109.5
H26A C26 H26B 109.5
C25 C26 H26C 109.5
H26A C26 H26C 109.5
H26B C26 H26C 109.5
C25 C27 H27A 109.5
C25 C27 H27B 109.5
H27A C27 H27B 109.5
C25 C27 H27C 109.5
H27A C27 H27C 109.5
H27B C27 H27C 109.5
C25 C28 H28A 109.5
C25 C28 H28B 109.5
H28A C28 H28B 109.5
C25 C28 H28C 109.5
H28A C28 H28C 109.5
H28B C28 H28C 109.5
C32 C29 C13 110.75(11)
C32 C29 C30 107.02(12)
C13 C29 C30 112.09(12)
C32 C29 C31 109.99(12)
C13 C29 C31 109.32(12)
C30 C29 C31 107.59(11)
C29 C30 H30A 109.5
C29 C30 H30B 109.5
H30A C30 H30B 109.5
C29 C30 H30C 109.5
H30A C30 H30C 109.5
H30B C30 H30C 109.5
C29 C31 H31A 109.5
C29 C31 H31B 109.5
H31A C31 H31B 109.5
C29 C31 H31C 109.5
H31A C31 H31C 109.5
H31B C31 H31C 109.5
C29 C32 H32A 109.5
C29 C32 H32B 109.5
H32A C32 H32B 109.5
C29 C32 H32C 109.5
H32A C32 H32C 109.5
H32B C32 H32C 109.5
C35' C33 C3 118.19(18)
C3 C33 C35 112.53(14)
C3 C33 H33A 109.1
C35 C33 H33A 109.1
C3 C33 H33B 109.1
C35 C33 H33B 109.1
H33A C33 H33B 107.8
C35' C33 H33C 108.3
C3 C33 H33C 107.6
C35' C33 H33D 107.6
C3 C33 H33D 107.2
C35 C33 H33D 139.1
H33A C33 H33D 46.5
H33B C33 H33D 64.7
H33C C33 H33D 107.6
C36 C34 C4 117.82(14)
C4 C34 C36' 110.4(2)
C36 C34 H34A 107.9
C4 C34 H34A 107.9
C36 C34 H34B 107.9
C4 C34 H34B 107.9
H34A C34 H34B 107.2
C4 C34 H34C 108.1
C36' C34 H34C 113.3
C4 C34 H34D 109.9
C36' C34 H34D 115.9
N3 C35 C33 118.30(17)
N3 C35 H35A 107.7
C33 C35 H35A 107.7
H33C C35 H35A 80.8
N3 C35 H35B 107.7
C33 C35 H35B 107.7
H35A C35 H35B 107.1
N3 C36 C34 118.68(18)
N3 C36 H36A 107.6
C34 C36 H36A 107.6
N3 C36 H36B 107.6
C34 C36 H36B 107.6
H36A C36 H36B 107.1
N3 C37 H37A 109.5
N3 C37 H37B 109.5
N3 C37 H37C 109.5
N3 C35' C33 121.4(3)
N3 C35' H35C 107.0
C33 C35' H35C 107.0
N3 C35' H35D 107.0
C33 C35' H35D 107.0
H35C C35' H35D 106.7
N3 C36' C34 121.3(3)
N3 C36' H36C 107.0
C34 C36' H36C 107.0
N3 C36' H36D 107.0
C34 C36' H36D 107.0
H36C C36' H36D 106.8
N3 C37' H37D 109.5
N3 C37' H37E 109.5
H37D C37' H37E 109.5
N3 C37' H37F 109.5
H37D C37' H37F 109.5
H37E C37' H37F 109.5

loop_
_geom_bond_atom_site_label_1
_geom_bond_atom_site_label_2
_geom_bond_distance
Zn1 O1 1.9815(9)
Zn1 O2 1.9908(9)
Zn1 N1 2.0534(11)
Zn1 N2 2.0702(11)
Zn1 N3 2.1781(12)
O1 C10 1.3074(15)
N1 C1 1.2793(16)
N1 C3 1.4640(16)
C1 C5 1.4459(17)
C1 H1A 0.9300
O2 C12 1.3024(16)
N2 C2 1.2793(17)
N2 C4 1.4634(17)
C2 C11 1.4457(18)
C2 H2A 0.9300
N3 C36' 1.369(5)
N3 C35 1.428(3)
N3 C35' 1.440(4)
N3 C36 1.466(3)
N3 C37 1.575(3)
N3 C37' 1.649(4)
C3 C33 1.525(2)
C3 H3A 0.9700
C3 H3B 0.9700
C4 C34 1.528(2)
C4 H4A 0.9700
C4 H4B 0.9700
C5 C6 1.4087(18)
C5 C10 1.4233(17)
C6 C7 1.3708(18)
C6 H6A 0.9300
C7 C8 1.4099(19)
C7 C17 1.5339(19)
C8 C9 1.3769(19)
C8 H8A 0.9300
C9 C10 1.4431(17)
C9 C21 1.5330(18)
C11 C16 1.4134(18)
C11 C12 1.4250(19)
C12 C13 1.4435(18)
C13 C14 1.3821(19)
C13 C29 1.5363(18)
C14 C15 1.4109(19)
C14 H14A 0.9300
C15 C16 1.3728(19)
C15 C25 1.5273(18)
C16 H16A 0.9300
C17 C20 1.526(2)
C17 C18 1.530(2)
C17 C19 1.538(3)
C18 H18A 0.9600
C18 H18B 0.9600
C18 H18C 0.9600
C19 H19A 0.9600
C19 H19B 0.9600
C19 H19C 0.9600
C20 H20A 0.9600
C20 H20B 0.9600
C20 H20C 0.9600
C21 C23 1.5320(19)
C21 C24 1.5322(19)
C21 C22 1.5340(19)
C22 H22A 0.9600
C22 H22B 0.9600
C22 H22C 0.9600
C23 H23A 0.9600
C23 H23B 0.9600
C23 H23C 0.9600
C24 H24A 0.9600
C24 H24B 0.9600
C24 H24C 0.9600
C25 C28 1.528(2)
C25 C27 1.534(2)
C25 C26 1.535(2)
C26 H26A 0.9600
C26 H26B 0.9600
C26 H26C 0.9600
C27 H27A 0.9600
C27 H27B 0.9600
C27 H27C 0.9600
C28 H28A 0.9600
C28 H28B 0.9600
C28 H28C 0.9600
C29 C32 1.536(2)
C29 C30 1.5385(19)
C29 C31 1.539(2)
C30 H30A 0.9600
C30 H30B 0.9600
C30 H30C 0.9600
C31 H31A 0.9600
C31 H31B 0.9600
C31 H31C 0.9600
C32 H32A 0.9600
C32 H32B 0.9600
C32 H32C 0.9600
C33 C35' 1.505(5)
C33 C35 1.561(3)
C33 H33A 0.9700
C33 H33B 0.9700
C33 H33C 0.9616
C33 H33D 0.9714
C34 C36 1.512(3)
C34 C36' 1.568(5)
C34 H34A 0.9700
C34 H34B 0.9700
C34 H34C 1.0752
C34 H34D 0.9947
C35 H35A 0.9700
C35 H35B 0.9700
C36 H36A 0.9700
C36 H36B 0.9700
C37 H37A 0.9600
C37 H37B 0.9600
C37 H37C 0.9600
C35' H35C 0.9700
C35' H35D 0.9700
C36' H36C 0.9700
C36' H36D 0.9700
C37' H37D 0.9600
C37' H37E 0.9600
C37' H37F 0.9600

loop_
_geom_torsion_atom_site_label_1
_geom_torsion_atom_site_label_2
_geom_torsion_atom_site_label_3
_geom_torsion_atom_site_label_4
_geom_torsion
O2 Zn1 O1 C10 -81.03(12)
N1 Zn1 O1 C10 11.83(11)
N2 Zn1 O1 C10 -169.50(11)
N3 Zn1 O1 C10 100.71(11)
O1 Zn1 N1 C1 -7.41(11)
O2 Zn1 N1 C1 130.48(11)
N3 Zn1 N1 C1 -118.95(11)
O1 Zn1 N1 C3 163.99(9)
O2 Zn1 N1 C3 -58.11(9)
N3 Zn1 N1 C3 52.46(9)
C3 N1 C1 C5 -171.07(12)
Zn1 N1 C1 C5 0.12(19)
O1 Zn1 O2 C12 -70.79(13)
N1 Zn1 O2 C12 -162.12(12)
N2 Zn1 O2 C12 19.27(12)
N3 Zn1 O2 C12 107.48(12)
O1 Zn1 N2 C2 119.87(11)
O2 Zn1 N2 C2 -17.99(11)
N3 Zn1 N2 C2 -128.63(12)
O1 Zn1 N2 C4 -61.46(10)
O2 Zn1 N2 C4 160.67(10)
N3 Zn1 N2 C4 50.04(10)
C4 N2 C2 C11 -170.36(13)
Zn1 N2 C2 C11 8.3(2)
O1 Zn1 N3 C36' 51.6(3)
O2 Zn1 N3 C36' -127.2(3)
N1 Zn1 N3 C36' 140.1(3)
N2 Zn1 N3 C36' -40.0(3)
O1 Zn1 N3 C35 -131.54(14)
O2 Zn1 N3 C35 49.70(15)
N1 Zn1 N3 C35 -43.04(14)
N2 Zn1 N3 C35 136.88(14)
O1 Zn1 N3 C35' -80.4(2)
O2 Zn1 N3 C35' 100.9(2)
N1 Zn1 N3 C35' 8.1(2)
N2 Zn1 N3 C35' -172.0(2)
O1 Zn1 N3 C36 103.78(13)
O2 Zn1 N3 C36 -74.98(14)
N1 Zn1 N3 C36 -167.72(13)
N2 Zn1 N3 C36 12.20(13)
O1 Zn1 N3 C37 -12.28(13)
O2 Zn1 N3 C37 168.96(12)
N1 Zn1 N3 C37 76.22(13)
N2 Zn1 N3 C37 -103.86(13)
O1 Zn1 N3 C37' 168.74(17)
O2 Zn1 N3 C37' -10.02(18)
N1 Zn1 N3 C37' -102.76(18)
N2 Zn1 N3 C37' 77.16(18)
C1 N1 C3 C33 101.10(14)
Zn1 N1 C3 C33 -71.00(12)
C2 N2 C4 C34 107.49(15)
Zn1 N2 C4 C34 -71.26(14)
N1 C1 C5 C6 -175.19(13)
N1 C1 C5 C10 7.6(2)
C10 C5 C6 C7 -1.1(2)
C1 C5 C6 C7 -178.41(12)
C5 C6 C7 C8 1.8(2)
C5 C6 C7 C17 178.40(14)
C6 C7 C8 C9 -0.4(2)
C17 C7 C8 C9 -177.19(14)
C7 C8 C9 C10 -1.7(2)
C7 C8 C9 C21 175.93(13)
Zn1 O1 C10 C5 -8.43(18)
Zn1 O1 C10 C9 172.14(9)
C6 C5 C10 O1 179.50(12)
C1 C5 C10 O1 -3.38(19)
C6 C5 C10 C9 -1.05(18)
C1 C5 C10 C9 176.07(11)
C8 C9 C10 O1 -178.20(12)
C21 C9 C10 O1 4.18(17)
C8 C9 C10 C5 2.33(17)
C21 C9 C10 C5 -175.29(11)
N2 C2 C11 C16 -175.77(13)
N2 C2 C11 C12 9.5(2)
Zn1 O2 C12 C11 -9.53(19)
Zn1 O2 C12 C13 172.02(9)
C16 C11 C12 O2 176.21(12)
C2 C11 C12 O2 -9.4(2)
C16 C11 C12 C13 -5.30(18)
C2 C11 C12 C13 169.14(12)
O2 C12 C13 C14 -175.48(12)
C11 C12 C13 C14 5.99(18)
O2 C12 C13 C29 5.88(19)
C11 C12 C13 C29 -172.65(12)
C12 C13 C14 C15 -2.6(2)
C29 C13 C14 C15 176.06(12)
C13 C14 C15 C16 -1.9(2)
C13 C14 C15 C25 179.65(13)
C14 C15 C16 C11 2.71(19)
C25 C15 C16 C11 -178.88(12)
C12 C11 C16 C15 0.9(2)
C2 C11 C16 C15 -173.89(12)
C6 C7 C17 C20 6.1(2)
C8 C7 C17 C20 -177.39(16)
C6 C7 C17 C18 126.24(16)
C8 C7 C17 C18 -57.29(19)
C6 C7 C17 C19 -113.54(17)
C8 C7 C17 C19 62.94(19)
C8 C9 C21 C23 -114.77(14)
C10 C9 C21 C23 62.79(15)
C8 C9 C21 C24 4.18(18)
C10 C9 C21 C24 -178.26(12)
C8 C9 C21 C22 124.15(14)
C10 C9 C21 C22 -58.30(15)
C16 C15 C25 C28 -0.75(18)
C14 C15 C25 C28 177.61(12)
C16 C15 C25 C27 -121.30(15)
C14 C15 C25 C27 57.05(17)
C16 C15 C25 C26 118.88(15)
C14 C15 C25 C26 -62.77(17)
C14 C13 C29 C32 119.18(14)
C12 C13 C29 C32 -62.22(16)
C14 C13 C29 C30 -0.27(18)
C12 C13 C29 C30 178.33(12)
C14 C13 C29 C31 -119.47(14)
C12 C13 C29 C31 59.12(16)
N1 C3 C33 C35' 20.5(2)
N1 C3 C33 C35 69.08(17)
N2 C4 C34 C36 21.0(2)
N2 C4 C34 C36' 68.9(2)
C36 N3 C35 C33 -179.71(19)
C37 N3 C35 C33 -62.8(2)
Zn1 N3 C35 C33 55.5(2)
C3 C33 C35 N3 -65.4(2)
C35 N3 C36 C34 172.60(19)
C37 N3 C36 C34 54.8(2)
Zn1 N3 C36 C34 -61.3(2)
C4 C34 C36 N3 51.4(3)
C36' N3 C35' C33 171.1(3)
C37' N3 C35' C33 53.6(4)
Zn1 N3 C35' C33 -57.3(4)
C3 C33 C35' N3 50.4(4)
C35' N3 C36' C34 -176.2(3)
C37' N3 C36' C34 -60.9(4)
Zn1 N3 C36' C34 54.0(4)
C4 C34 C36' N3 -64.7(4)
